data_4307269
loop_
_publ_author_name
'Hui Zhou'
'Huadong Guo'
'Yingming Yao'
'Liying Zhou'
'Hongmei Sun'
'Hongting Sheng'
'Yong Zhang'
'Qi Shen'

_publ_contact_author_address
;      Department of Chemistry 
      Suzhou University
      Suzhou, 215006
      P. R. China
;
_publ_contact_author_email qshen@suda.edu.cn
_publ_contact_author_fax 86-512-65880305
_publ_contact_author_name 'Prof. Qi Shen'
_publ_contact_author_phone 86-512-65880306
_publ_section_title
;
Ytterbium(II) Complex Bearing a Diaminobis(phenolate) Ligand: Synthesis,
Structure, and One-Electron-Transfer and \e-Caprolactone Polymerization
Reactions
;
_journal_name_full 'Inorganic Chemistry'
_journal_page_first 958
_journal_page_last 964
_journal_paper_doi 10.1021/ic061805w
_journal_volume 46
_journal_year 2007
_chemical_formula_moiety 'C90 H134 N6 O8 Yb2, 4(C4 H8 O)'
_chemical_formula_sum 'C106 H166 N6 O12 Yb2'
_chemical_formula_weight 2062.53
_chemical_name_systematic
; 
 ? 
;
_space_group_IT_number 2
_symmetry_cell_setting triclinic
_symmetry_Int_Tables_number 2
_symmetry_space_group_name_Hall '-P 1'
_symmetry_space_group_name_H-M 'P -1'
_atom_sites_solution_hydrogens geom
_atom_sites_solution_primary direct
_atom_sites_solution_secondary difmap
_audit_creation_method SHELXL-97
_cell_angle_alpha 80.499(4)
_cell_angle_beta 76.699(4)
_cell_angle_gamma 86.179(4)
_cell_formula_units_Z 1
_cell_length_a 11.7955(10)
_cell_length_b 14.2426(13)
_cell_length_c 16.2769(14)
_cell_measurement_reflns_used 10928
_cell_measurement_temperature 153(2)
_cell_measurement_theta_max 25.3
_cell_measurement_theta_min 3.2
_cell_volume 2623.5(4)
_computing_cell_refinement CrystalClear
_computing_data_collection CrystalClear
_computing_data_reduction CrystalStructure
_computing_structure_refinement 'SHELXL-97 (Sheldrick, 1997)'
_computing_structure_solution 'SHELXS-97 (Sheldrick, 1990)'
_diffrn_ambient_temperature 153(2)
_diffrn_detector_area_resol_mean 7.31
_diffrn_measured_fraction_theta_full 0.989
_diffrn_measured_fraction_theta_max 0.989
_diffrn_measurement_device_type 'Rigaku Mercury'
_diffrn_measurement_method \w
_diffrn_radiation_monochromator graphite
_diffrn_radiation_source 'fine-focus sealed tube'
_diffrn_radiation_type MoK\a
_diffrn_radiation_wavelength 0.71070
_diffrn_reflns_av_R_equivalents 0.0239
_diffrn_reflns_av_sigmaI/netI 0.0321
_diffrn_reflns_limit_h_max 14
_diffrn_reflns_limit_h_min -14
_diffrn_reflns_limit_k_max 17
_diffrn_reflns_limit_k_min -16
_diffrn_reflns_limit_l_max 19
_diffrn_reflns_limit_l_min -18
_diffrn_reflns_number 25577
_diffrn_reflns_theta_full 25.35
_diffrn_reflns_theta_max 25.35
_diffrn_reflns_theta_min 3.17
_exptl_absorpt_coefficient_mu 1.831
_exptl_absorpt_correction_T_max 0.588
_exptl_absorpt_correction_T_min 0.451
_exptl_absorpt_correction_type multi-scan
_exptl_absorpt_process_details 'Jacobson, R. (1998) Private communication'
_exptl_crystal_colour colorless
_exptl_crystal_density_diffrn 1.305
_exptl_crystal_density_method 'not measured'
_exptl_crystal_description block
_exptl_crystal_F_000 1080
_exptl_crystal_size_max 0.36
_exptl_crystal_size_mid 0.30
_exptl_crystal_size_min 0.29
_refine_diff_density_max 1.492
_refine_diff_density_min -0.691
_refine_diff_density_rms 0.076
_refine_ls_extinction_method none
_refine_ls_goodness_of_fit_ref 1.086
_refine_ls_hydrogen_treatment constr
_refine_ls_matrix_type full
_refine_ls_number_parameters 578
_refine_ls_number_reflns 9496
_refine_ls_number_restraints 10
_refine_ls_restrained_S_all 1.094
_refine_ls_R_factor_all 0.0273
_refine_ls_R_factor_gt 0.0253
_refine_ls_shift/su_max 0.002
_refine_ls_shift/su_mean 0.000
_refine_ls_structure_factor_coef Fsqd
_refine_ls_weighting_details 'calc w=1/[\s^2^(Fo^2^)+(0.0264P)^2^+2.6749P] where P=(Fo^2^+2Fc^2^)/3'
_refine_ls_weighting_scheme calc
_refine_ls_wR_factor_gt 0.0604
_refine_ls_wR_factor_ref 0.0616
_reflns_number_gt 9007
_reflns_number_total 9496
_reflns_threshold_expression >2sigma(I)
_cod_data_source_file ic061805wsi20060922_091454_2.cif
_cod_data_source_block complex2
_cod_database_code 4307269

loop_
_symmetry_equiv_pos_as_xyz
'x, y, z'
'-x, -y, -z'

loop_
_atom_site_label
_atom_site_type_symbol
_atom_site_fract_x
_atom_site_fract_y
_atom_site_fract_z
_atom_site_U_iso_or_equiv
_atom_site_adp_type
_atom_site_occupancy
_atom_site_symmetry_multiplicity
_atom_site_calc_flag
_atom_site_refinement_flags
_atom_site_disorder_assembly
_atom_site_disorder_group
Yb1 Yb 0.003673(9) 0.194549(7) 0.379460(7) 0.01456(5) Uani 1 1 d . . .
O1 O 0.12510(15) 0.26577(12) 0.42161(11) 0.0185(4) Uani 1 1 d . . .
O2 O -0.13157(16) 0.18963(13) 0.31601(11) 0.0192(4) Uani 1 1 d . . .
O3 O 0.05796(16) 0.04059(12) 0.39190(11) 0.0190(4) Uani 1 1 d . . .
O4 O -0.12709(16) 0.31135(12) 0.45211(12) 0.0186(4) Uani 1 1 d . . .
O5 O 0.9439(5) 0.6279(4) 0.1327(3) 0.151(2) Uani 1 1 d . . .
O6 O 0.9029(6) 0.9367(5) 0.0068(5) 0.0763(19) Uiso 0.50 1 d PD . .
O7 O 0.5239(12) 0.8973(10) 0.0494(9) 0.173(5) Uiso 0.50 1 d PD . .
N1 N 0.04113(18) 0.34056(15) 0.26053(14) 0.0158(5) Uani 1 1 d . . .
N2 N 0.1749(2) 0.16285(16) 0.24821(14) 0.0216(5) Uani 1 1 d . . .
N3 N 0.07454(19) -0.10639(15) 0.47452(14) 0.0171(5) Uani 1 1 d . . .
C1 C 0.2120(2) 0.32541(18) 0.38925(16) 0.0160(5) Uani 1 1 d . . .
C2 C 0.3154(2) 0.31673(18) 0.42062(16) 0.0169(5) Uani 1 1 d . . .
C3 C 0.4035(2) 0.37976(18) 0.38088(17) 0.0182(6) Uani 1 1 d . . .
H3 H 0.4733 0.3735 0.4013 0.022 Uiso 1 1 calc R . .
C4 C 0.3957(2) 0.45184(18) 0.31267(17) 0.0181(6) Uani 1 1 d . . .
C5 C 0.2917(2) 0.46062(18) 0.28513(17) 0.0173(5) Uani 1 1 d . . .
H5 H 0.2827 0.5096 0.2396 0.021 Uiso 1 1 calc R . .
C6 C 0.2005(2) 0.39949(18) 0.32251(16) 0.0172(5) Uani 1 1 d . . .
C7 C -0.1677(2) 0.22328(19) 0.24459(16) 0.0170(5) Uani 1 1 d . . .
C8 C -0.2404(2) 0.17016(19) 0.21202(17) 0.0190(6) Uani 1 1 d . . .
C9 C -0.2749(2) 0.2114(2) 0.13804(18) 0.0221(6) Uani 1 1 d . . .
H9 H -0.3230 0.1756 0.1160 0.027 Uiso 1 1 calc R . .
C10 C -0.2439(2) 0.30151(19) 0.09392(17) 0.0208(6) Uani 1 1 d . . .
C11 C -0.1720(2) 0.35137(19) 0.12679(17) 0.0187(6) Uani 1 1 d . . .
H11 H -0.1470 0.4124 0.0975 0.022 Uiso 1 1 calc R . .
C12 C -0.1355(2) 0.31464(18) 0.20140(16) 0.0165(5) Uani 1 1 d . . .
C13 C 0.0853(2) 0.41778(18) 0.29616(18) 0.0185(6) Uani 1 1 d . . .
H13A H 0.0256 0.4317 0.3466 0.022 Uiso 1 1 calc R . .
H13B H 0.0921 0.4760 0.2529 0.022 Uiso 1 1 calc R . .
C14 C -0.0719(2) 0.37875(18) 0.23986(17) 0.0173(5) Uani 1 1 d . . .
H14A H -0.0568 0.4391 0.1997 0.021 Uiso 1 1 calc R . .
H14B H -0.1245 0.3943 0.2930 0.021 Uiso 1 1 calc R . .
C15 C 0.1215(2) 0.32258(19) 0.17992(17) 0.0198(6) Uani 1 1 d . . .
H15A H 0.1548 0.3835 0.1481 0.024 Uiso 1 1 calc R . .
H15B H 0.0771 0.2971 0.1441 0.024 Uiso 1 1 calc R . .
C16 C 0.2196(2) 0.25289(19) 0.19539(18) 0.0221(6) Uani 1 1 d . . .
H16A H 0.2673 0.2394 0.1399 0.026 Uiso 1 1 calc R . .
H16B H 0.2703 0.2818 0.2245 0.026 Uiso 1 1 calc R . .
C17 C 0.1239(3) 0.1066(2) 0.19836(19) 0.0285(7) Uani 1 1 d . . .
H17A H 0.0525 0.1389 0.1858 0.043 Uiso 1 1 calc R . .
H17B H 0.1055 0.0433 0.2314 0.043 Uiso 1 1 calc R . .
H17C H 0.1799 0.1000 0.1447 0.043 Uiso 1 1 calc R . .
C18 C 0.2772(3) 0.1090(2) 0.2719(2) 0.0302(7) Uani 1 1 d . . .
H18A H 0.2526 0.0472 0.3057 0.045 Uiso 1 1 calc R . .
H18B H 0.3118 0.1451 0.3058 0.045 Uiso 1 1 calc R . .
H18C H 0.3349 0.0988 0.2200 0.045 Uiso 1 1 calc R . .
C19 C 0.3252(2) 0.24338(19) 0.49981(17) 0.0198(6) Uani 1 1 d . . .
C20 C 0.4446(3) 0.2443(2) 0.52236(19) 0.0275(7) Uani 1 1 d . . .
H20A H 0.5060 0.2291 0.4742 0.041 Uiso 1 1 calc R . .
H20B H 0.4472 0.1968 0.5729 0.041 Uiso 1 1 calc R . .
H20C H 0.4568 0.3076 0.5344 0.041 Uiso 1 1 calc R . .
C21 C 0.2318(3) 0.2690(2) 0.57639(18) 0.0277(7) Uani 1 1 d . . .
H21A H 0.2445 0.3332 0.5861 0.042 Uiso 1 1 calc R . .
H21B H 0.2370 0.2232 0.6275 0.042 Uiso 1 1 calc R . .
H21C H 0.1544 0.2669 0.5644 0.042 Uiso 1 1 calc R . .
C22 C 0.3092(3) 0.14116(19) 0.48640(19) 0.0253(6) Uani 1 1 d . . .
H22A H 0.2329 0.1369 0.4731 0.038 Uiso 1 1 calc R . .
H22B H 0.3136 0.0970 0.5386 0.038 Uiso 1 1 calc R . .
H22C H 0.3708 0.1244 0.4390 0.038 Uiso 1 1 calc R . .
C23 C 0.4979(2) 0.51830(19) 0.27332(17) 0.0195(6) Uani 1 1 d . . .
C24 C 0.6113(2) 0.4601(2) 0.25203(19) 0.0271(6) Uani 1 1 d . . .
H24A H 0.6036 0.4165 0.2130 0.041 Uiso 1 1 calc R . .
H24B H 0.6276 0.4233 0.3047 0.041 Uiso 1 1 calc R . .
H24C H 0.6753 0.5030 0.2247 0.041 Uiso 1 1 calc R . .
C25 C 0.5077(3) 0.5835(2) 0.3376(2) 0.0276(7) Uani 1 1 d . . .
H25A H 0.5737 0.6254 0.3133 0.041 Uiso 1 1 calc R . .
H25B H 0.5199 0.5446 0.3905 0.041 Uiso 1 1 calc R . .
H25C H 0.4357 0.6222 0.3499 0.041 Uiso 1 1 calc R . .
C26 C 0.4802(3) 0.5810(2) 0.1912(2) 0.0303(7) Uani 1 1 d . . .
H26A H 0.5480 0.6210 0.1669 0.045 Uiso 1 1 calc R . .
H26B H 0.4100 0.6217 0.2041 0.045 Uiso 1 1 calc R . .
H26C H 0.4712 0.5407 0.1500 0.045 Uiso 1 1 calc R . .
C27 C -0.2853(3) 0.0730(2) 0.26107(19) 0.0241(6) Uani 1 1 d . . .
C28 C -0.3622(3) 0.0277(2) 0.2147(2) 0.0404(9) Uani 1 1 d . . .
H28A H -0.3870 -0.0347 0.2471 0.061 Uiso 1 1 calc R . .
H28B H -0.3178 0.0198 0.1574 0.061 Uiso 1 1 calc R . .
H28C H -0.4310 0.0690 0.2102 0.061 Uiso 1 1 calc R . .
C29 C -0.3604(3) 0.0884(2) 0.3485(2) 0.0325(7) Uani 1 1 d . . .
H29A H -0.3954 0.0282 0.3787 0.049 Uiso 1 1 calc R . .
H29B H -0.4222 0.1362 0.3405 0.049 Uiso 1 1 calc R . .
H29C H -0.3115 0.1106 0.3822 0.049 Uiso 1 1 calc R . .
C30 C -0.1834(3) 0.0027(2) 0.2721(2) 0.0297(7) Uani 1 1 d . . .
H30A H -0.1352 0.0280 0.3045 0.045 Uiso 1 1 calc R . .
H30B H -0.1361 -0.0060 0.2158 0.045 Uiso 1 1 calc R . .
H30C H -0.2139 -0.0587 0.3030 0.045 Uiso 1 1 calc R . .
C31 C -0.2940(3) 0.3427(2) 0.01604(18) 0.0262(6) Uani 1 1 d . . .
C32 C -0.2481(3) 0.2839(3) -0.0563(2) 0.0411(9) Uani 1 1 d . . .
H32A H -0.2782 0.3119 -0.1065 0.062 Uiso 1 1 calc R . .
H32B H -0.2740 0.2183 -0.0375 0.062 Uiso 1 1 calc R . .
H32C H -0.1627 0.2840 -0.0710 0.062 Uiso 1 1 calc R . .
C33 C -0.2621(3) 0.4463(2) -0.0173(2) 0.0382(8) Uani 1 1 d . . .
H33A H -0.2909 0.4848 0.0282 0.057 Uiso 1 1 calc R . .
H33B H -0.2976 0.4700 -0.0659 0.057 Uiso 1 1 calc R . .
H33C H -0.1772 0.4504 -0.0357 0.057 Uiso 1 1 calc R . .
C34 C -0.4280(3) 0.3393(2) 0.0407(2) 0.0376(8) Uani 1 1 d . . .
H34A H -0.4579 0.3755 0.0878 0.056 Uiso 1 1 calc R . .
H34B H -0.4514 0.2730 0.0587 0.056 Uiso 1 1 calc R . .
H34C H -0.4599 0.3672 -0.0087 0.056 Uiso 1 1 calc R . .
C35 C 0.0375(2) -0.01794(18) 0.46131(16) 0.0150(5) Uani 1 1 d . . .
C36 C 0.1481(2) -0.13668(18) 0.39991(17) 0.0199(6) Uani 1 1 d . . .
C37 C 0.1000(3) -0.1602(2) 0.33561(18) 0.0285(7) Uani 1 1 d . . .
H37 H 0.0178 -0.1582 0.3419 0.034 Uiso 1 1 calc R . .
C38 C 0.1722(3) -0.1866(2) 0.2626(2) 0.0374(8) Uani 1 1 d . . .
H38 H 0.1394 -0.2021 0.2186 0.045 Uiso 1 1 calc R . .
C39 C 0.2921(3) -0.1903(2) 0.2534(2) 0.0390(8) Uani 1 1 d . . .
H39 H 0.3414 -0.2086 0.2033 0.047 Uiso 1 1 calc R . .
C40 C 0.3395(3) -0.1675(2) 0.3168(2) 0.0341(8) Uani 1 1 d . . .
H40 H 0.4217 -0.1703 0.3107 0.041 Uiso 1 1 calc R . .
C41 C 0.2678(3) -0.1403(2) 0.38997(19) 0.0261(6) Uani 1 1 d . . .
H41 H 0.3012 -0.1240 0.4334 0.031 Uiso 1 1 calc R . .
C42 C -0.1022(3) 0.36761(19) 0.51223(18) 0.0241(6) Uani 1 1 d . . .
H42A H -0.0171 0.3749 0.5035 0.029 Uiso 1 1 calc R . .
H42B H -0.1329 0.3371 0.5718 0.029 Uiso 1 1 calc R . .
C43 C -0.1631(3) 0.4636(2) 0.4937(2) 0.0323(7) Uani 1 1 d . . .
H43A H -0.1087 0.5095 0.4542 0.039 Uiso 1 1 calc R . .
H43B H -0.1953 0.4902 0.5471 0.039 Uiso 1 1 calc R . .
C44 C -0.2611(3) 0.4418(2) 0.45241(19) 0.0261(6) Uani 1 1 d . . .
H44A H -0.3384 0.4586 0.4867 0.031 Uiso 1 1 calc R . .
H44B H -0.2517 0.4775 0.3938 0.031 Uiso 1 1 calc R . .
C45 C -0.2483(2) 0.3348(2) 0.45092(19) 0.0221(6) Uani 1 1 d . . .
H45A H -0.3005 0.2996 0.5015 0.027 Uiso 1 1 calc R . .
H45B H -0.2671 0.3191 0.3986 0.027 Uiso 1 1 calc R . .
C46 C 0.9060(6) 0.6540(4) 0.0583(4) 0.0857(16) Uani 1 1 d . . .
H46A H 0.8942 0.5961 0.0353 0.103 Uiso 1 1 calc R . .
H46B H 0.9666 0.6915 0.0155 0.103 Uiso 1 1 calc R . .
C47 C 0.7970(5) 0.7106(5) 0.0712(4) 0.0934(18) Uani 1 1 d . . .
H47A H 0.7298 0.6719 0.0725 0.112 Uiso 1 1 calc R . .
H47B H 0.8001 0.7664 0.0256 0.112 Uiso 1 1 calc R . .
C48 C 0.7891(7) 0.7419(5) 0.1584(4) 0.111(2) Uani 1 1 d . . .
H48A H 0.7099 0.7327 0.1951 0.133 Uiso 1 1 calc R . .
H48B H 0.8088 0.8096 0.1515 0.133 Uiso 1 1 calc R . .
C49 C 0.8796(6) 0.6763(5) 0.1966(4) 0.107(2) Uani 1 1 d . . .
H49B H 0.9316 0.7145 0.2169 0.128 Uiso 1 1 calc R . .
H49A H 0.8398 0.6304 0.2456 0.128 Uiso 1 1 calc R . .
C50 C 1.0175(13) 0.9032(11) 0.0154(11) 0.110(6) Uiso 0.50 1 d PD . .
C51 C 1.0722(15) 0.9918(12) 0.0229(13) 0.125(7) Uiso 0.50 1 d PD . .
C52 C 0.9868(9) 1.0783(8) 0.0129(8) 0.060(3) Uiso 0.50 1 d PD . .
C53 C 0.8959(10) 1.0351(8) -0.0199(8) 0.066(3) Uiso 0.50 1 d PD . .
C54 C 0.6242(12) 0.9249(9) -0.0130(9) 0.103(4) Uiso 0.50 1 d PD . .
C55 C 0.5984(13) 1.0278(10) -0.0352(10) 0.107(5) Uiso 0.50 1 d PD . .
C56 C 0.4816(15) 1.0620(12) 0.0109(12) 0.144(6) Uiso 0.50 1 d PD . .
C57 C 0.4345(12) 0.9727(9) 0.0659(9) 0.094(4) Uiso 0.50 1 d PD . .

loop_
_atom_site_aniso_label
_atom_site_aniso_U_11
_atom_site_aniso_U_22
_atom_site_aniso_U_33
_atom_site_aniso_U_23
_atom_site_aniso_U_13
_atom_site_aniso_U_12
Yb1 0.01809(7) 0.01221(7) 0.01350(7) -0.00030(4) -0.00536(5) 0.00093(4)
O1 0.0197(9) 0.0169(9) 0.0197(10) -0.0004(8) -0.0078(8) -0.0013(8)
O2 0.0252(10) 0.0164(9) 0.0164(9) 0.0016(7) -0.0082(8) -0.0011(8)
O3 0.0264(10) 0.0147(9) 0.0128(9) 0.0010(7) -0.0013(8) 0.0021(8)
O4 0.0204(10) 0.0158(9) 0.0216(10) -0.0045(8) -0.0089(8) 0.0046(7)
O5 0.187(5) 0.174(5) 0.057(3) 0.005(3) 0.012(3) 0.050(4)
N1 0.0157(11) 0.0158(11) 0.0171(11) -0.0020(9) -0.0066(9) 0.0000(9)
N2 0.0271(13) 0.0161(11) 0.0199(12) -0.0013(9) -0.0037(10) 0.0029(10)
N3 0.0215(12) 0.0138(11) 0.0154(11) -0.0029(9) -0.0039(9) 0.0038(9)
C1 0.0186(13) 0.0130(12) 0.0173(13) -0.0051(10) -0.0047(11) 0.0023(10)
C2 0.0209(14) 0.0148(13) 0.0165(13) -0.0034(10) -0.0072(11) 0.0032(11)
C3 0.0175(13) 0.0193(14) 0.0198(14) -0.0036(11) -0.0090(11) 0.0028(11)
C4 0.0203(14) 0.0166(13) 0.0180(13) -0.0048(11) -0.0047(11) 0.0012(11)
C5 0.0211(14) 0.0147(13) 0.0165(13) -0.0013(10) -0.0060(11) 0.0010(11)
C6 0.0202(14) 0.0165(13) 0.0162(13) -0.0036(10) -0.0071(11) 0.0020(11)
C7 0.0181(13) 0.0195(14) 0.0133(13) -0.0021(10) -0.0044(11) 0.0016(11)
C8 0.0221(14) 0.0176(14) 0.0177(14) -0.0021(11) -0.0059(11) -0.0004(11)
C9 0.0257(15) 0.0222(14) 0.0214(14) -0.0054(12) -0.0094(12) -0.0019(12)
C10 0.0269(15) 0.0220(14) 0.0151(13) -0.0034(11) -0.0075(12) 0.0009(12)
C11 0.0210(14) 0.0176(13) 0.0165(13) -0.0008(11) -0.0040(11) 0.0006(11)
C12 0.0160(13) 0.0189(13) 0.0157(13) -0.0039(11) -0.0054(11) 0.0014(10)
C13 0.0223(14) 0.0127(13) 0.0227(14) -0.0003(11) -0.0113(12) 0.0008(11)
C14 0.0189(13) 0.0151(13) 0.0199(13) -0.0011(11) -0.0102(11) 0.0018(10)
C15 0.0232(14) 0.0189(14) 0.0154(13) 0.0014(11) -0.0028(11) -0.0015(11)
C16 0.0224(14) 0.0228(15) 0.0184(14) -0.0020(11) -0.0002(12) -0.0009(12)
C17 0.0343(17) 0.0273(16) 0.0219(15) -0.0053(12) -0.0001(13) -0.0035(13)
C18 0.0264(16) 0.0322(17) 0.0274(16) -0.0007(13) -0.0018(13) 0.0064(13)
C19 0.0237(14) 0.0169(13) 0.0195(14) 0.0007(11) -0.0095(12) 0.0010(11)
C20 0.0310(16) 0.0268(16) 0.0266(16) 0.0046(12) -0.0164(13) -0.0012(13)
C21 0.0366(17) 0.0265(16) 0.0186(14) 0.0003(12) -0.0068(13) 0.0027(13)
C22 0.0302(16) 0.0195(14) 0.0273(16) 0.0011(12) -0.0127(13) 0.0021(12)
C23 0.0179(13) 0.0208(14) 0.0196(14) -0.0001(11) -0.0058(11) -0.0015(11)
C24 0.0222(15) 0.0329(17) 0.0248(15) -0.0017(13) -0.0046(12) -0.0004(13)
C25 0.0268(16) 0.0252(15) 0.0331(17) -0.0047(13) -0.0101(13) -0.0055(12)
C26 0.0260(16) 0.0326(17) 0.0301(17) 0.0092(13) -0.0091(13) -0.0101(13)
C27 0.0278(15) 0.0193(14) 0.0263(15) 0.0023(12) -0.0108(13) -0.0062(12)
C28 0.051(2) 0.0294(18) 0.046(2) 0.0077(15) -0.0266(18) -0.0176(16)
C29 0.0296(17) 0.0320(17) 0.0315(17) 0.0058(14) -0.0040(14) -0.0058(14)
C30 0.0364(17) 0.0161(14) 0.0361(18) 0.0002(13) -0.0095(14) -0.0021(13)
C31 0.0383(17) 0.0236(15) 0.0207(15) 0.0003(12) -0.0175(13) -0.0013(13)
C32 0.061(2) 0.045(2) 0.0235(17) -0.0088(15) -0.0229(17) 0.0061(18)
C33 0.056(2) 0.0321(18) 0.0320(18) 0.0075(14) -0.0283(17) -0.0070(16)
C34 0.0401(19) 0.042(2) 0.0358(19) 0.0024(15) -0.0244(16) 0.0006(15)
C35 0.0146(13) 0.0159(13) 0.0154(13) -0.0034(11) -0.0042(11) -0.0001(10)
C36 0.0293(15) 0.0108(13) 0.0155(13) 0.0008(10) -0.0006(12) 0.0055(11)
C37 0.0389(18) 0.0250(16) 0.0225(15) -0.0073(12) -0.0076(14) 0.0034(13)
C38 0.058(2) 0.0319(18) 0.0221(16) -0.0105(13) -0.0069(16) 0.0079(16)
C39 0.056(2) 0.0302(18) 0.0213(16) -0.0056(13) 0.0086(15) 0.0133(16)
C40 0.0321(17) 0.0293(17) 0.0316(18) -0.0001(14) 0.0055(14) 0.0093(14)
C41 0.0312(16) 0.0215(15) 0.0223(15) -0.0008(12) -0.0030(13) 0.0057(12)
C42 0.0339(16) 0.0195(14) 0.0235(15) -0.0085(12) -0.0133(13) 0.0035(12)
C43 0.0411(19) 0.0243(16) 0.0356(18) -0.0118(14) -0.0144(15) 0.0082(14)
C44 0.0268(16) 0.0249(15) 0.0269(16) -0.0063(12) -0.0080(13) 0.0106(12)
C45 0.0168(13) 0.0239(15) 0.0252(15) -0.0019(12) -0.0060(12) 0.0028(11)
C46 0.114(5) 0.069(3) 0.077(4) -0.023(3) -0.018(3) -0.008(3)
C47 0.073(4) 0.105(5) 0.093(4) -0.008(4) 0.000(3) -0.028(3)
C48 0.124(6) 0.079(4) 0.099(5) -0.019(4) 0.045(4) -0.018(4)
C49 0.106(5) 0.123(6) 0.085(4) -0.042(4) 0.014(4) -0.022(4)

loop_
_atom_type_symbol
_atom_type_description
_atom_type_scat_dispersion_real
_atom_type_scat_dispersion_imag
_atom_type_scat_source
C C 0.0033 0.0016 'International Tables Vol C Tables 4.2.6.8 and 6.1.1.4'
H H 0.0000 0.0000 'International Tables Vol C Tables 4.2.6.8 and 6.1.1.4'
N N 0.0061 0.0033 'International Tables Vol C Tables 4.2.6.8 and 6.1.1.4'
O O 0.0106 0.0060 'International Tables Vol C Tables 4.2.6.8 and 6.1.1.4'
Yb Yb -0.3850 5.5486 'International Tables Vol C Tables 4.2.6.8 and 6.1.1.4'

loop_
_geom_angle_atom_site_label_1
_geom_angle_atom_site_label_2
_geom_angle_atom_site_label_3
_geom_angle
_geom_angle_site_symmetry_1
_geom_angle_site_symmetry_3
_geom_angle_publ_flag
O2 Yb1 O1 153.40(7) . . ?
O2 Yb1 O3 98.60(7) . . ?
O1 Yb1 O3 107.10(7) . . ?
O2 Yb1 O4 83.44(7) . . ?
O1 Yb1 O4 80.22(7) . . ?
O3 Yb1 O4 142.95(6) . . ?
O2 Yb1 N3 103.49(7) . 2_556 ?
O1 Yb1 N3 92.76(7) . 2_556 ?
O3 Yb1 N3 67.54(7) . 2_556 ?
O4 Yb1 N3 75.97(6) . 2_556 ?
O2 Yb1 N1 77.23(7) . . ?
O1 Yb1 N1 79.55(7) . . ?
O3 Yb1 N1 135.89(7) . . ?
O4 Yb1 N1 80.86(6) . . ?
N3 Yb1 N1 156.53(7) 2_556 . ?
O2 Yb1 N2 95.56(7) . . ?
O1 Yb1 N2 87.24(7) . . ?
O3 Yb1 N2 69.54(7) . . ?
O4 Yb1 N2 147.42(6) . . ?
N3 Yb1 N2 135.00(7) 2_556 . ?
N1 Yb1 N2 67.28(7) . . ?
O2 Yb1 C35 103.73(7) . . ?
O1 Yb1 C35 102.80(7) . . ?
O3 Yb1 C35 19.46(6) . . ?
O4 Yb1 C35 124.06(6) . . ?
N3 Yb1 C35 48.21(7) 2_556 . ?
N1 Yb1 C35 155.08(7) . . ?
N2 Yb1 C35 87.95(7) . . ?
C1 O1 Yb1 139.09(16) . . ?
C7 O2 Yb1 143.67(17) . . ?
C35 O3 Yb1 124.77(16) . . ?
C45 O4 C42 104.1(2) . . ?
C45 O4 Yb1 128.69(15) . . ?
C42 O4 Yb1 127.04(15) . . ?
C46 O5 C49 110.6(6) . . ?
C51 O6 C52 81.6(10) 2_775 2_775 ?
C51 O6 C53 19.2(11) 2_775 . ?
C52 O6 C53 100.5(8) 2_775 . ?
C51 O6 C50 95.6(12) 2_775 . ?
C52 O6 C50 20.4(9) 2_775 . ?
C53 O6 C50 113.0(10) . . ?
C56 O7 C54 58.6(12) 2_675 . ?
C56 O7 C57 72.6(14) 2_675 . ?
C54 O7 C57 115.5(13) . . ?
C56 O7 C55 57.7(11) 2_675 2_675 ?
C54 O7 C55 111.9(11) . 2_675 ?
C57 O7 C55 22.6(8) . 2_675 ?
C15 N1 C14 107.9(2) . . ?
C15 N1 C13 110.6(2) . . ?
C14 N1 C13 105.48(19) . . ?
C15 N1 Yb1 115.17(15) . . ?
C14 N1 Yb1 109.59(15) . . ?
C13 N1 Yb1 107.67(15) . . ?
C17 N2 C16 110.6(2) . . ?
C17 N2 C18 108.3(2) . . ?
C16 N2 C18 106.1(2) . . ?
C17 N2 Yb1 105.60(17) . . ?
C16 N2 Yb1 111.41(16) . . ?
C18 N2 Yb1 114.79(17) . . ?
C35 N3 C36 113.1(2) . . ?
C35 N3 Yb1 115.15(16) . 2_556 ?
C36 N3 Yb1 131.64(16) . 2_556 ?
O1 C1 C6 119.0(2) . . ?
O1 C1 C2 121.7(2) . . ?
C6 C1 C2 119.2(2) . . ?
C3 C2 C1 117.9(2) . . ?
C3 C2 C19 121.7(2) . . ?
C1 C2 C19 120.4(2) . . ?
C2 C3 C4 123.9(2) . . ?
C2 C3 H3 118.0 . . ?
C4 C3 H3 118.0 . . ?
C5 C4 C3 116.9(2) . . ?
C5 C4 C23 123.1(2) . . ?
C3 C4 C23 120.0(2) . . ?
C6 C5 C4 121.7(2) . . ?
C6 C5 H5 119.2 . . ?
C4 C5 H5 119.2 . . ?
C5 C6 C1 120.3(2) . . ?
C5 C6 C13 119.6(2) . . ?
C1 C6 C13 119.9(2) . . ?
O2 C7 C12 119.3(2) . . ?
O2 C7 C8 121.8(2) . . ?
C12 C7 C8 118.9(2) . . ?
C9 C8 C7 117.8(2) . . ?
C9 C8 C27 121.5(2) . . ?
C7 C8 C27 120.6(2) . . ?
C8 C9 C10 124.4(3) . . ?
C8 C9 H9 117.8 . . ?
C10 C9 H9 117.8 . . ?
C11 C10 C9 116.5(2) . . ?
C11 C10 C31 123.5(2) . . ?
C9 C10 C31 119.9(2) . . ?
C10 C11 C12 121.9(3) . . ?
C10 C11 H11 119.0 . . ?
C12 C11 H11 119.0 . . ?
C11 C12 C7 120.4(2) . . ?
C11 C12 C14 118.6(2) . . ?
C7 C12 C14 120.7(2) . . ?
N1 C13 C6 117.5(2) . . ?
N1 C13 H13A 107.9 . . ?
C6 C13 H13A 107.9 . . ?
N1 C13 H13B 107.9 . . ?
C6 C13 H13B 107.9 . . ?
H13A C13 H13B 107.2 . . ?
N1 C14 C12 116.6(2) . . ?
N1 C14 H14A 108.1 . . ?
C12 C14 H14A 108.1 . . ?
N1 C14 H14B 108.1 . . ?
C12 C14 H14B 108.1 . . ?
H14A C14 H14B 107.3 . . ?
N1 C15 C16 112.3(2) . . ?
N1 C15 H15A 109.2 . . ?
C16 C15 H15A 109.2 . . ?
N1 C15 H15B 109.2 . . ?
C16 C15 H15B 109.2 . . ?
H15A C15 H15B 107.9 . . ?
N2 C16 C15 111.6(2) . . ?
N2 C16 H16A 109.3 . . ?
C15 C16 H16A 109.3 . . ?
N2 C16 H16B 109.3 . . ?
C15 C16 H16B 109.3 . . ?
H16A C16 H16B 108.0 . . ?
N2 C17 H17A 109.5 . . ?
N2 C17 H17B 109.5 . . ?
H17A C17 H17B 109.5 . . ?
N2 C17 H17C 109.5 . . ?
H17A C17 H17C 109.5 . . ?
H17B C17 H17C 109.5 . . ?
N2 C18 H18A 109.5 . . ?
N2 C18 H18B 109.5 . . ?
H18A C18 H18B 109.5 . . ?
N2 C18 H18C 109.5 . . ?
H18A C18 H18C 109.5 . . ?
H18B C18 H18C 109.5 . . ?
C20 C19 C22 106.7(2) . . ?
C20 C19 C21 107.8(2) . . ?
C22 C19 C21 109.9(2) . . ?
C20 C19 C2 112.1(2) . . ?
C22 C19 C2 112.0(2) . . ?
C21 C19 C2 108.4(2) . . ?
C19 C20 H20A 109.5 . . ?
C19 C20 H20B 109.5 . . ?
H20A C20 H20B 109.5 . . ?
C19 C20 H20C 109.5 . . ?
H20A C20 H20C 109.5 . . ?
H20B C20 H20C 109.5 . . ?
C19 C21 H21A 109.5 . . ?
C19 C21 H21B 109.5 . . ?
H21A C21 H21B 109.5 . . ?
C19 C21 H21C 109.5 . . ?
H21A C21 H21C 109.5 . . ?
H21B C21 H21C 109.5 . . ?
C19 C22 H22A 109.5 . . ?
C19 C22 H22B 109.5 . . ?
H22A C22 H22B 109.5 . . ?
C19 C22 H22C 109.5 . . ?
H22A C22 H22C 109.5 . . ?
H22B C22 H22C 109.5 . . ?
C24 C23 C26 108.2(2) . . ?
C24 C23 C4 110.2(2) . . ?
C26 C23 C4 111.6(2) . . ?
C24 C23 C25 109.6(2) . . ?
C26 C23 C25 108.2(2) . . ?
C4 C23 C25 109.0(2) . . ?
C23 C24 H24A 109.5 . . ?
C23 C24 H24B 109.5 . . ?
H24A C24 H24B 109.5 . . ?
C23 C24 H24C 109.5 . . ?
H24A C24 H24C 109.5 . . ?
H24B C24 H24C 109.5 . . ?
C23 C25 H25A 109.5 . . ?
C23 C25 H25B 109.5 . . ?
H25A C25 H25B 109.5 . . ?
C23 C25 H25C 109.5 . . ?
H25A C25 H25C 109.5 . . ?
H25B C25 H25C 109.5 . . ?
C23 C26 H26A 109.5 . . ?
C23 C26 H26B 109.5 . . ?
H26A C26 H26B 109.5 . . ?
C23 C26 H26C 109.5 . . ?
H26A C26 H26C 109.5 . . ?
H26B C26 H26C 109.5 . . ?
C29 C27 C30 110.4(2) . . ?
C29 C27 C28 107.5(3) . . ?
C30 C27 C28 107.6(3) . . ?
C29 C27 C8 108.3(2) . . ?
C30 C27 C8 110.8(2) . . ?
C28 C27 C8 112.1(2) . . ?
C27 C28 H28A 109.5 . . ?
C27 C28 H28B 109.5 . . ?
H28A C28 H28B 109.5 . . ?
C27 C28 H28C 109.5 . . ?
H28A C28 H28C 109.5 . . ?
H28B C28 H28C 109.5 . . ?
C27 C29 H29A 109.5 . . ?
C27 C29 H29B 109.5 . . ?
H29A C29 H29B 109.5 . . ?
C27 C29 H29C 109.5 . . ?
H29A C29 H29C 109.5 . . ?
H29B C29 H29C 109.5 . . ?
C27 C30 H30A 109.5 . . ?
C27 C30 H30B 109.5 . . ?
H30A C30 H30B 109.5 . . ?
C27 C30 H30C 109.5 . . ?
H30A C30 H30C 109.5 . . ?
H30B C30 H30C 109.5 . . ?
C33 C31 C32 108.5(3) . . ?
C33 C31 C10 112.3(2) . . ?
C32 C31 C10 109.8(2) . . ?
C33 C31 C34 107.5(3) . . ?
C32 C31 C34 109.0(3) . . ?
C10 C31 C34 109.6(2) . . ?
C31 C32 H32A 109.5 . . ?
C31 C32 H32B 109.5 . . ?
H32A C32 H32B 109.5 . . ?
C31 C32 H32C 109.5 . . ?
H32A C32 H32C 109.5 . . ?
H32B C32 H32C 109.5 . . ?
C31 C33 H33A 109.5 . . ?
C31 C33 H33B 109.5 . . ?
H33A C33 H33B 109.5 . . ?
C31 C33 H33C 109.5 . . ?
H33A C33 H33C 109.5 . . ?
H33B C33 H33C 109.5 . . ?
C31 C34 H34A 109.5 . . ?
C31 C34 H34B 109.5 . . ?
H34A C34 H34B 109.5 . . ?
C31 C34 H34C 109.5 . . ?
H34A C34 H34C 109.5 . . ?
H34B C34 H34C 109.5 . . ?
O3 C35 N3 127.9(2) . . ?
O3 C35 C35 117.1(3) . 2_556 ?
N3 C35 C35 115.0(3) . 2_556 ?
O3 C35 Yb1 35.77(11) . . ?
N3 C35 Yb1 163.17(18) . . ?
C35 C35 Yb1 81.45(19) 2_556 . ?
C41 C36 C37 119.4(3) . . ?
C41 C36 N3 120.2(3) . . ?
C37 C36 N3 120.5(3) . . ?
C38 C37 C36 119.9(3) . . ?
C38 C37 H37 120.1 . . ?
C36 C37 H37 120.1 . . ?
C37 C38 C39 120.3(3) . . ?
C37 C38 H38 119.8 . . ?
C39 C38 H38 119.8 . . ?
C40 C39 C38 119.8(3) . . ?
C40 C39 H39 120.1 . . ?
C38 C39 H39 120.1 . . ?
C39 C40 C41 120.3(3) . . ?
C39 C40 H40 119.9 . . ?
C41 C40 H40 119.9 . . ?
C36 C41 C40 120.3(3) . . ?
C36 C41 H41 119.8 . . ?
C40 C41 H41 119.8 . . ?
O4 C42 C43 105.2(2) . . ?
O4 C42 H42A 110.7 . . ?
C43 C42 H42A 110.7 . . ?
O4 C42 H42B 110.7 . . ?
C43 C42 H42B 110.7 . . ?
H42A C42 H42B 108.8 . . ?
C42 C43 C44 104.2(2) . . ?
C42 C43 H43A 110.9 . . ?
C44 C43 H43A 110.9 . . ?
C42 C43 H43B 110.9 . . ?
C44 C43 H43B 110.9 . . ?
H43A C43 H43B 108.9 . . ?
C45 C44 C43 104.4(2) . . ?
C45 C44 H44A 110.9 . . ?
C43 C44 H44A 110.9 . . ?
C45 C44 H44B 110.9 . . ?
C43 C44 H44B 110.9 . . ?
H44A C44 H44B 108.9 . . ?
O4 C45 C44 104.8(2) . . ?
O4 C45 H45A 110.8 . . ?
C44 C45 H45A 110.8 . . ?
O4 C45 H45B 110.8 . . ?
C44 C45 H45B 110.8 . . ?
H45A C45 H45B 108.9 . . ?
O5 C46 C47 112.0(5) . . ?
O5 C46 H46A 109.2 . . ?
C47 C46 H46A 109.2 . . ?
O5 C46 H46B 109.2 . . ?
C47 C46 H46B 109.2 . . ?
H46A C46 H46B 107.9 . . ?
C46 C47 C48 103.2(5) . . ?
C46 C47 H47A 111.1 . . ?
C48 C47 H47A 111.1 . . ?
C46 C47 H47B 111.1 . . ?
C48 C47 H47B 111.1 . . ?
H47A C47 H47B 109.1 . . ?
C47 C48 C49 103.8(5) . . ?
C47 C48 H48A 111.0 . . ?
C49 C48 H48A 111.0 . . ?
C47 C48 H48B 111.0 . . ?
C49 C48 H48B 111.0 . . ?
H48A C48 H48B 109.0 . . ?
O5 C49 C48 107.8(6) . . ?
O5 C49 H49B 110.1 . . ?
C48 C49 H49B 110.1 . . ?
O5 C49 H49A 110.1 . . ?
C48 C49 H49A 110.1 . . ?
H49B C49 H49A 108.5 . . ?
C52 C50 C53 91(3) 2_775 2_775 ?
C52 C50 O6 62(2) 2_775 . ?
C53 C50 O6 122.6(13) 2_775 . ?
C52 C50 C51 83(3) 2_775 . ?
C53 C50 C51 20.4(8) 2_775 . ?
O6 C50 C51 102.4(12) . . ?
C52 C50 C51 43(2) 2_775 2_775 ?
C53 C50 C51 90.2(12) 2_775 2_775 ?
O6 C50 C51 35.0(6) . 2_775 ?
C51 C50 C51 71.6(13) . 2_775 ?
C53 C51 O6 118(3) 2_775 2_775 ?
C53 C51 C50 72(2) 2_775 . ?
O6 C51 C50 146.3(19) 2_775 . ?
C53 C51 C52 80(3) 2_775 2_775 ?
O6 C51 C52 127.1(18) 2_775 2_775 ?
C50 C51 C52 19.3(8) . 2_775 ?
C53 C51 C52 169(4) 2_775 . ?
O6 C51 C52 54.7(9) 2_775 . ?
C50 C51 C52 110.1(12) . . ?
C52 C51 C52 98.7(11) 2_775 . ?
C53 C51 C50 156(4) 2_775 2_775 ?
O6 C51 C50 49.4(9) 2_775 2_775 ?
C50 C51 C50 108.4(13) . 2_775 ?
C52 C51 C50 93.8(12) 2_775 2_775 ?
C52 C51 C50 12.8(8) . 2_775 ?
C53 C51 C51 129(3) 2_775 2_775 ?
O6 C51 C51 90.5(15) 2_775 2_775 ?
C50 C51 C51 63.3(11) . 2_775 ?
C52 C51 C51 50.1(9) 2_775 2_775 ?
C52 C51 C51 48.6(8) . 2_775 ?
C50 C51 C51 45.1(7) 2_775 2_775 ?
C50 C52 O6 97(3) 2_775 2_775 ?
C50 C52 C53 70(2) 2_775 . ?
O6 C52 C53 127.0(10) 2_775 . ?
C50 C52 C51 78(3) 2_775 2_775 ?
O6 C52 C51 109.1(11) 2_775 2_775 ?
C53 C52 C51 19.8(8) . 2_775 ?
C50 C52 C51 124(3) 2_775 . ?
O6 C52 C51 43.7(8) 2_775 . ?
C53 C52 C51 100.7(9) . . ?
C51 C52 C51 81.3(12) 2_775 . ?
C51 C53 O6 43(3) 2_775 . ?
C51 C53 C50 88(3) 2_775 2_775 ?
O6 C53 C50 122.2(10) . 2_775 ?
C51 C53 C52 81(3) 2_775 . ?
O6 C53 C52 106.5(9) . . ?
C50 C53 C52 19.5(8) 2_775 . ?
C56 C54 O7 47.2(10) 2_675 . ?
C56 C54 C55 70.5(12) 2_675 . ?
O7 C54 C55 101.0(12) . . ?
C56 C54 C57 56.5(9) 2_675 2_675 ?
O7 C54 C57 98.2(10) . 2_675 ?
C55 C54 C57 23.1(8) . 2_675 ?
C57 C55 C54 101(2) 2_675 . ?
C57 C55 C56 79(2) 2_675 . ?
C54 C55 C56 114.8(12) . . ?
C57 C55 C56 69.4(18) 2_675 2_675 ?
C54 C55 C56 47.8(9) . 2_675 ?
C56 C55 C56 74.2(13) . 2_675 ?
C57 C55 O7 53.4(16) 2_675 2_675 ?
C54 C55 O7 137.8(12) . 2_675 ?
C56 C55 O7 36.9(8) . 2_675 ?
C56 C55 O7 90.0(12) 2_675 2_675 ?
O7 C56 C54 74.2(14) 2_675 2_675 ?
O7 C56 C57 139(2) 2_675 . ?
C54 C56 C57 79.3(12) 2_675 . ?
O7 C56 C55 85.4(14) 2_675 . ?
C54 C56 C55 147.7(19) 2_675 . ?
C57 C56 C55 101.7(12) . . ?
O7 C56 C57 65.8(13) 2_675 2_675 ?
C54 C56 C57 121.3(17) 2_675 2_675 ?
C57 C56 C57 104.0(13) . 2_675 ?
C55 C56 C57 26.7(8) . 2_675 ?
O7 C56 C55 112.6(18) 2_675 2_675 ?
C54 C56 C55 61.8(10) 2_675 2_675 ?
C57 C56 C55 26.1(8) . 2_675 ?
C55 C56 C55 105.8(13) . 2_675 ?
C57 C56 C55 96.1(13) 2_675 2_675 ?
O7 C56 C56 105(2) 2_675 2_675 ?
C54 C56 C56 106.3(17) 2_675 2_675 ?
C57 C56 C56 53.1(10) . 2_675 ?
C55 C56 C56 54.9(10) . 2_675 ?
C57 C56 C56 50.9(9) 2_675 2_675 ?
C55 C56 C56 50.9(9) 2_675 2_675 ?
C55 C57 O7 104(2) 2_675 . ?
C55 C57 C56 84(2) 2_675 . ?
O7 C57 C56 107.0(12) . . ?
C55 C57 C56 74.1(18) 2_675 2_675 ?
O7 C57 C56 41.6(8) . 2_675 ?
C56 C57 C56 76.0(13) . 2_675 ?
C55 C57 C54 55.9(16) 2_675 2_675 ?
O7 C57 C54 140.8(12) . 2_675 ?
C56 C57 C54 44.2(8) . 2_675 ?
C56 C57 C54 99.4(12) 2_675 2_675 ?

loop_
_geom_bond_atom_site_label_1
_geom_bond_atom_site_label_2
_geom_bond_distance
_geom_bond_site_symmetry_2
_geom_bond_publ_flag
Yb1 O2 2.1007(18) . ?
Yb1 O1 2.1039(18) . ?
Yb1 O3 2.2328(17) . ?
Yb1 O4 2.4521(18) . ?
Yb1 N3 2.497(2) 2_556 ?
Yb1 N1 2.582(2) . ?
Yb1 N2 2.657(2) . ?
Yb1 C35 3.138(3) . ?
O1 C1 1.331(3) . ?
O2 C7 1.334(3) . ?
O3 C35 1.273(3) . ?
O4 C45 1.451(3) . ?
O4 C42 1.452(3) . ?
O5 C46 1.373(7) . ?
O5 C49 1.391(7) . ?
O6 C51 1.082(17) 2_775 ?
O6 C52 1.278(12) 2_775 ?
O6 C53 1.400(12) . ?
O6 C50 1.433(14) . ?
O7 C56 1.07(2) 2_675 ?
O7 C54 1.401(14) . ?
O7 C57 1.466(14) . ?
O7 C55 1.77(2) 2_675 ?
N1 C15 1.481(3) . ?
N1 C14 1.496(3) . ?
N1 C13 1.498(3) . ?
N2 C17 1.472(4) . ?
N2 C16 1.476(3) . ?
N2 C18 1.478(4) . ?
N3 C35 1.305(3) . ?
N3 C36 1.432(3) . ?
N3 Yb1 2.497(2) 2_556 ?
C1 C6 1.408(4) . ?
C1 C2 1.417(4) . ?
C2 C3 1.388(4) . ?
C2 C19 1.541(4) . ?
C3 C4 1.398(4) . ?
C3 H3 0.9500 . ?
C4 C5 1.391(4) . ?
C4 C23 1.535(4) . ?
C5 C6 1.391(4) . ?
C5 H5 0.9500 . ?
C6 C13 1.510(4) . ?
C7 C12 1.404(4) . ?
C7 C8 1.420(4) . ?
C8 C9 1.386(4) . ?
C8 C27 1.541(4) . ?
C9 C10 1.391(4) . ?
C9 H9 0.9500 . ?
C10 C11 1.387(4) . ?
C10 C31 1.534(4) . ?
C11 C12 1.391(4) . ?
C11 H11 0.9500 . ?
C12 C14 1.511(4) . ?
C13 H13A 0.9900 . ?
C13 H13B 0.9900 . ?
C14 H14A 0.9900 . ?
C14 H14B 0.9900 . ?
C15 C16 1.512(4) . ?
C15 H15A 0.9900 . ?
C15 H15B 0.9900 . ?
C16 H16A 0.9900 . ?
C16 H16B 0.9900 . ?
C17 H17A 0.9800 . ?
C17 H17B 0.9800 . ?
C17 H17C 0.9800 . ?
C18 H18A 0.9800 . ?
C18 H18B 0.9800 . ?
C18 H18C 0.9800 . ?
C19 C20 1.536(4) . ?
C19 C22 1.537(4) . ?
C19 C21 1.538(4) . ?
C20 H20A 0.9800 . ?
C20 H20B 0.9800 . ?
C20 H20C 0.9800 . ?
C21 H21A 0.9800 . ?
C21 H21B 0.9800 . ?
C21 H21C 0.9800 . ?
C22 H22A 0.9800 . ?
C22 H22B 0.9800 . ?
C22 H22C 0.9800 . ?
C23 C24 1.527(4) . ?
C23 C26 1.529(4) . ?
C23 C25 1.536(4) . ?
C24 H24A 0.9800 . ?
C24 H24B 0.9800 . ?
C24 H24C 0.9800 . ?
C25 H25A 0.9800 . ?
C25 H25B 0.9800 . ?
C25 H25C 0.9800 . ?
C26 H26A 0.9800 . ?
C26 H26B 0.9800 . ?
C26 H26C 0.9800 . ?
C27 C29 1.535(4) . ?
C27 C30 1.536(4) . ?
C27 C28 1.537(4) . ?
C28 H28A 0.9800 . ?
C28 H28B 0.9800 . ?
C28 H28C 0.9800 . ?
C29 H29A 0.9800 . ?
C29 H29B 0.9800 . ?
C29 H29C 0.9800 . ?
C30 H30A 0.9800 . ?
C30 H30B 0.9800 . ?
C30 H30C 0.9800 . ?
C31 C33 1.526(4) . ?
C31 C32 1.533(4) . ?
C31 C34 1.540(4) . ?
C32 H32A 0.9800 . ?
C32 H32B 0.9800 . ?
C32 H32C 0.9800 . ?
C33 H33A 0.9800 . ?
C33 H33B 0.9800 . ?
C33 H33C 0.9800 . ?
C34 H34A 0.9800 . ?
C34 H34B 0.9800 . ?
C34 H34C 0.9800 . ?
C35 C35 1.507(5) 2_556 ?
C36 C41 1.383(4) . ?
C36 C37 1.394(4) . ?
C37 C38 1.385(4) . ?
C37 H37 0.9500 . ?
C38 C39 1.386(5) . ?
C38 H38 0.9500 . ?
C39 C40 1.374(5) . ?
C39 H39 0.9500 . ?
C40 C41 1.388(4) . ?
C40 H40 0.9500 . ?
C41 H41 0.9500 . ?
C42 C43 1.519(4) . ?
C42 H42A 0.9900 . ?
C42 H42B 0.9900 . ?
C43 C44 1.537(4) . ?
C43 H43A 0.9900 . ?
C43 H43B 0.9900 . ?
C44 C45 1.524(4) . ?
C44 H44A 0.9900 . ?
C44 H44B 0.9900 . ?
C45 H45A 0.9900 . ?
C45 H45B 0.9900 . ?
C46 C47 1.463(8) . ?
C46 H46A 0.9900 . ?
C46 H46B 0.9900 . ?
C47 C48 1.538(8) . ?
C47 H47A 0.9900 . ?
C47 H47B 0.9900 . ?
C48 C49 1.542(10) . ?
C48 H48A 0.9900 . ?
C48 H48B 0.9900 . ?
C49 H49B 0.9900 . ?
C49 H49A 0.9900 . ?
C50 C52 0.50(2) 2_775 ?
C50 C53 1.41(2) 2_775 ?
C50 C51 1.489(15) . ?
C50 C51 1.88(2) 2_775 ?
C51 C53 0.52(2) 2_775 ?
C51 O6 1.082(17) 2_775 ?
C51 C52 1.51(2) 2_775 ?
C51 C52 1.549(15) . ?
C51 C50 1.88(2) 2_775 ?
C51 C51 2.00(3) 2_775 ?
C52 C50 0.50(2) 2_775 ?
C52 O6 1.278(12) 2_775 ?
C52 C53 1.509(12) . ?
C52 C51 1.51(2) 2_775 ?
C53 C51 0.52(2) 2_775 ?
C53 C50 1.41(2) 2_775 ?
C54 C56 1.24(2) 2_675 ?
C54 C55 1.479(14) . ?
C54 C57 1.753(19) 2_675 ?
C55 C57 0.700(19) 2_675 ?
C55 C56 1.501(15) . ?
C55 C56 1.58(2) 2_675 ?
C55 O7 1.77(2) 2_675 ?
C56 O7 1.07(2) 2_675 ?
C56 C54 1.24(2) 2_675 ?
C56 C57 1.488(15) . ?
C56 C57 1.53(2) 2_675 ?
C56 C55 1.58(2) 2_675 ?
C56 C56 1.86(3) 2_675 ?
C57 C55 0.700(19) 2_675 ?
C57 C56 1.53(2) 2_675 ?
C57 C54 1.753(19) 2_675 ?
